data_7720244
loop_
_publ_author_name
'Zhao, Zong-Jie'
'Yan, Yu-Zheng'
'Fu, Jia-Jian'
'Wu, Hong-Yan'
'Zhang, Jian-Han'

_publ_section_title
;
 Crystal structures and optical properties of two layered lead halide
 phosphites
 Pb<sub>3</sub>(HPO<sub>3</sub>)Cl<sub>4</sub>&#xb7;H<sub>2</sub>O and
 Pb<sub>3</sub>(HPO<sub>3</sub>)<sub>2</sub>Cl<sub>2</sub>&#xb7;H<sub>2</sub>O.
;
_journal_issue 10
_journal_name_full 'Dalton transactions (Cambridge, England : 2003)'
_journal_page_first 4169
_journal_page_last 4180
_journal_paper_doi 10.1039/d5dt03075g
_journal_volume 55
_journal_year 2026
_chemical_formula_moiety 'Cl4 H3 O4 P Pb3'
_chemical_formula_sum 'Cl4 H3 O4 P Pb3'
_chemical_formula_weight 861.36
_space_group_crystal_system monoclinic
_space_group_IT_number 14
_space_group_name_Hall '-P 2yn'
_space_group_name_H-M_alt 'P 1 21/n 1'
_atom_sites_solution_hydrogens difmap
_atom_sites_solution_primary iterative
_audit_creation_date 2026-01-26
_audit_creation_method
;
Olex2 1.5
(compiled 2024.02.16 svn.r378c4104 for OlexSys, GUI svn.r6928)
;
_audit_update_record
;
2026-01-28 deposited with the CCDC.	2026-02-04 downloaded from the CCDC.
;
_cell_angle_alpha 90
_cell_angle_beta 102.742(2)
_cell_angle_gamma 90
_cell_formula_units_Z 8
_cell_length_a 15.7896(3)
_cell_length_b 8.4224(2)
_cell_length_c 16.4621(4)
_cell_measurement_reflns_used 8684
_cell_measurement_temperature 293
_cell_measurement_theta_max 30.3660
_cell_measurement_theta_min 2.5150
_cell_volume 2135.32(8)
_computing_cell_refinement 'CrysAlisPro 1.171.39.46e (Rigaku OD, 2018)'
_computing_data_collection 'CrysAlisPro 1.171.39.46e (Rigaku OD, 2018)'
_computing_data_reduction 'CrysAlisPro 1.171.39.46e (Rigaku OD, 2018)'
_computing_molecular_graphics 'Olex2 1.5 (Dolomanov et al., 2009)'
_computing_publication_material 'Olex2 1.5 (Dolomanov et al., 2009)'
_computing_structure_refinement 'SHELXL 2019/3 (Sheldrick, 2015)'
_computing_structure_solution 'olex2.solve 1.5 (Bourhis et al., 2015)'
_diffrn_ambient_temperature 293.00
_diffrn_measured_fraction_theta_full 0.981
_diffrn_measured_fraction_theta_max 0.981
_diffrn_measurement_details
;
List of Runs (angles in degrees, time in seconds):

  # Type    Start    End  Width  t~exp~   \w     \q     \k     \f   Frames
#--------------------------------------------------------------------------
  1  \w    -35.00  15.00   0.50   38.35    --   20.00  54.00 -90.00  100
  2  \w     39.00 105.00   0.50   38.35    --   20.00  54.00 -90.00  132
  3  \w    -70.00  63.00   0.50   38.35    --   20.00  54.00-180.00  266
  4  \w     71.00 107.00   0.50   38.35    --   20.00  54.00-180.00   72
  5  \w    -74.00 -17.00   0.50   38.35    --   20.00  54.00  30.00  114
  6  \w     41.00  66.00   0.50   38.35    --   20.00  54.00  30.00   50
  7  \w    -72.00  40.00   0.50   38.35    --   20.00  54.00 150.00  224
  8  \w     83.00 108.00   0.50   38.35    --   20.00  54.00 150.00   50
  9  \w    -45.00   5.00   0.50   38.35    --   20.00  54.00 -30.00  100
 10  \w     55.00  80.00   0.50   38.35    --   20.00  54.00-120.00   50
 11  \w    -61.00 -36.00   0.50   38.35    --   20.00  54.00 -90.00   50
;
_diffrn_measurement_device 'two-circle diffractometer'
_diffrn_measurement_device_type 'XtaLAB Mini II'
_diffrn_measurement_method '\w scans'
_diffrn_radiation_type MoK\a
_diffrn_radiation_wavelength 0.71073
_diffrn_reflns_av_R_equivalents 0.0480
_diffrn_reflns_av_unetI/netI 0.0414
_diffrn_reflns_Laue_measured_fraction_full 0.981
_diffrn_reflns_Laue_measured_fraction_max 0.981
_diffrn_reflns_limit_h_max 18
_diffrn_reflns_limit_h_min -18
_diffrn_reflns_limit_k_max 9
_diffrn_reflns_limit_k_min -10
_diffrn_reflns_limit_l_max 19
_diffrn_reflns_limit_l_min -19
_diffrn_reflns_number 15996
_diffrn_reflns_point_group_measured_fraction_full 0.981
_diffrn_reflns_point_group_measured_fraction_max 0.981
_diffrn_reflns_theta_full 25.000
_diffrn_reflns_theta_max 25.000
_diffrn_reflns_theta_min 1.618
_exptl_absorpt_coefficient_mu 48.313
_exptl_absorpt_correction_T_max 1.00000
_exptl_absorpt_correction_T_min 0.11861
_exptl_absorpt_correction_type multi-scan
_exptl_absorpt_process_details
;
CrysAlisPro 1.171.39.46e (Rigaku Oxford Diffraction, 2018)
Empirical absorption correction using spherical harmonics,
 implemented in SCALE3 ABSPACK scaling algorithm.
;
_exptl_crystal_colour 'clear light colourless'
_exptl_crystal_colour_lustre clear
_exptl_crystal_colour_modifier light
_exptl_crystal_colour_primary colourless
_exptl_crystal_density_diffrn 5.359
_exptl_crystal_description needle
_exptl_crystal_F_000 2912
_exptl_crystal_size_max 0.07
_exptl_crystal_size_mid 0.05
_exptl_crystal_size_min 0.04
_refine_diff_density_max 2.141
_refine_diff_density_min -1.865
_refine_diff_density_rms 0.376
_refine_ls_extinction_coef 0.00082(3)
_refine_ls_extinction_expression Fc^*^=kFc[1+0.001xFc^2^\l^3^/sin(2\q)]^-1/4^
_refine_ls_extinction_method 'SHELXL-2019/2 (Sheldrick 2019)'
_refine_ls_goodness_of_fit_ref 1.019
_refine_ls_hydrogen_treatment mixed
_refine_ls_matrix_type full
_refine_ls_number_parameters 231
_refine_ls_number_reflns 3674
_refine_ls_number_restraints 2
_refine_ls_restrained_S_all 1.019
_refine_ls_R_factor_all 0.0433
_refine_ls_R_factor_gt 0.0331
_refine_ls_shift/su_max 0.001
_refine_ls_shift/su_mean 0.000
_refine_ls_structure_factor_coef Fsqd
_refine_ls_weighting_details 'w=1/[\s^2^(Fo^2^)+(0.0443P)^2^+2.0635P] where P=(Fo^2^+2Fc^2^)/3'
_refine_ls_weighting_scheme calc
_refine_ls_wR_factor_gt 0.0746
_refine_ls_wR_factor_ref 0.0787
_reflns_Friedel_coverage 0.000
_reflns_number_gt 3068
_reflns_number_total 3674
_reflns_threshold_expression 'I > 2\s(I)'
_cod_data_source_file d5dt03075g2.cif
_cod_data_source_block 20250625-g5-1
_cod_depositor_comments 'Adding full bibliography for 7720243--7720244.cif.'
_cod_database_code 7720244
_shelx_shelxl_version_number 2019/3
_shelx_space_group_comment
;
The symmetry employed for this shelxl refinement is uniquely defined
by the following loop, which should always be used as a source of
symmetry information in preference to the above space-group names.
They are only intended as comments.
;
_shelx_estimated_absorpt_t_max 0.248
_shelx_estimated_absorpt_t_min 0.133
_olex2_refinement_description
;
1. Fixed Uiso
 At 1.3 times of:
  All O(H) groups
 At 1.5 times of:
  All O(H,H) groups
2. Restrained distances
 P2-H2 = P1-H1
 1.3 with sigma of 0.02
3.a Free rotating group:
 O7(H7A,H7B), O8(H8A,H8B)
;
_olex2_submission_special_instructions 'No special instructions were received'
_oxdiff_exptl_absorpt_empirical_details
;
Empirical correction (ABSPACK) includes:
- Absorption correction using spherical harmonics
- Frame scaling
;

loop_
_space_group_symop_operation_xyz
'x, y, z'
'-x+1/2, y+1/2, -z+1/2'
'-x, -y, -z'
'x-1/2, -y-1/2, z-1/2'

loop_
_atom_site_label
_atom_site_type_symbol
_atom_site_fract_x
_atom_site_fract_y
_atom_site_fract_z
_atom_site_U_iso_or_equiv
_atom_site_adp_type
_atom_site_occupancy
_atom_site_site_symmetry_order
_atom_site_calc_flag
_atom_site_refinement_flags_posn
_atom_site_refinement_flags_adp
_atom_site_refinement_flags_occupancy
_atom_site_disorder_assembly
_atom_site_disorder_group
Pb2 Pb 0.21903(2) 0.34237(5) 0.38262(2) 0.01340(13) Uani 1 1 d . . . . .
Pb5 Pb 0.28840(2) 0.40861(5) 0.62255(2) 0.01323(13) Uani 1 1 d . . . . .
Pb3 Pb 0.06925(3) 0.13873(4) 0.14854(3) 0.01479(12) Uani 1 1 d . . . . .
Pb1 Pb 0.45369(3) 0.11362(5) 0.36443(3) 0.01662(13) Uani 1 1 d . . . . .
Pb4 Pb 0.05683(3) 0.63638(5) 0.63482(3) 0.01872(13) Uani 1 1 d . . . . .
Pb6 Pb 0.43974(3) 0.62554(4) 0.85585(3) 0.01671(13) Uani 1 1 d . . . . .
P2 P 0.24684(16) 0.7986(3) 0.70560(16) 0.0108(6) Uani 1 1 d D . . . .
Cl4 Cl -0.06751(16) 0.8769(3) 0.67013(16) 0.0144(6) Uani 1 1 d . . . . .
Cl7 Cl 0.44000(16) 0.6144(3) 0.67195(16) 0.0151(6) Uani 1 1 d . . . . .
Cl3 Cl 0.40323(17) 0.3692(3) 0.47364(16) 0.0161(6) Uani 1 1 d . . . . .
P1 P 0.25737(15) -0.0400(3) 0.29403(16) 0.0101(5) Uani 1 1 d D . . . .
Cl1 Cl 0.57155(17) -0.1341(3) 0.32658(17) 0.0170(6) Uani 1 1 d . . . . .
Cl5 Cl 0.09723(16) 0.3806(3) 0.52409(16) 0.0150(6) Uani 1 1 d . . . . .
Cl2 Cl 0.59721(17) 0.1201(3) 0.51618(17) 0.0180(6) Uani 1 1 d . . . . .
Cl6 Cl 0.09378(17) 0.8720(3) 0.51638(17) 0.0189(6) Uani 1 1 d . . . . .
Cl8 Cl 0.56246(18) 0.8728(3) 0.82474(17) 0.0196(6) Uani 1 1 d . . . . .
O2 O 0.3377(4) -0.1351(7) 0.2823(4) 0.0163(17) Uani 1 1 d . . . . .
O7 O 0.2469(4) 0.1281(7) 0.5136(5) 0.022(2) Uani 1 1 d G . . . .
H7A H 0.286838 0.070035 0.502245 0.032 Uiso 1 1 d G U . . .
H7B H 0.204798 0.064801 0.512477 0.032 Uiso 1 1 d G U . . .
O5 O 0.1656(4) 0.8888(7) 0.7186(4) 0.0163(17) Uani 1 1 d . . . . .
O8 O 0.2513(4) 0.6230(7) 0.4844(5) 0.025(2) Uani 1 1 d G . . . .
H8A H 0.207318 0.682302 0.482680 0.038 Uiso 1 1 d G U . . .
H8B H 0.294200 0.686442 0.493153 0.038 Uiso 1 1 d G U . . .
O6 O 0.3098(4) 0.7865(8) 0.7899(4) 0.0194(17) Uani 1 1 d . . . . .
O3 O 0.1954(4) -0.0224(8) 0.2090(4) 0.0161(16) Uani 1 1 d . . . . .
O1 O 0.2866(4) 0.1192(7) 0.3347(4) 0.0167(17) Uani 1 1 d . . . . .
O4 O 0.2203(4) 0.6385(7) 0.6661(4) 0.0174(17) Uani 1 1 d . . . . .
H2 H 0.285(6) 0.885(9) 0.659(5) 0.023 Uiso 1 1 d D U . . .
H1 H 0.220(8) -0.128(11) 0.341(7) 0.06(4) Uiso 1 1 d D . . . .

loop_
_atom_site_aniso_label
_atom_site_aniso_U_11
_atom_site_aniso_U_22
_atom_site_aniso_U_33
_atom_site_aniso_U_23
_atom_site_aniso_U_13
_atom_site_aniso_U_12
Pb2 0.0139(2) 0.0163(2) 0.0094(2) -0.00116(16) 0.00149(17) -0.00118(16)
Pb5 0.0130(2) 0.0167(2) 0.0089(2) -0.00069(16) 0.00006(17) -0.00037(16)
Pb3 0.0122(2) 0.0159(2) 0.0147(2) 0.00087(16) -0.00035(18) 0.00063(16)
Pb1 0.0139(2) 0.0180(3) 0.0165(3) 0.00090(17) 0.00023(19) -0.00052(16)
Pb4 0.0156(2) 0.0209(3) 0.0193(3) -0.00146(18) 0.0029(2) 0.00134(17)
Pb6 0.0168(2) 0.0184(3) 0.0142(3) 0.00122(17) 0.00200(19) 0.00433(16)
P2 0.0078(13) 0.0155(14) 0.0079(14) -0.0010(11) -0.0010(11) 0.0012(10)
Cl4 0.0148(13) 0.0151(15) 0.0127(14) 0.0013(10) 0.0020(11) -0.0023(10)
Cl7 0.0158(13) 0.0174(14) 0.0116(14) 0.0005(10) 0.0017(11) -0.0032(10)
Cl3 0.0144(13) 0.0248(16) 0.0063(13) -0.0015(10) -0.0036(11) 0.0003(10)
P1 0.0065(12) 0.0143(14) 0.0069(14) 0.0002(10) -0.0039(11) 0.0022(10)
Cl1 0.0157(13) 0.0193(15) 0.0141(14) -0.0011(10) -0.0009(11) 0.0046(10)
Cl5 0.0138(13) 0.0215(16) 0.0081(13) -0.0005(10) -0.0008(11) 0.0008(10)
Cl2 0.0158(13) 0.0244(16) 0.0109(14) 0.0013(11) -0.0033(11) 0.0002(10)
Cl6 0.0188(14) 0.0239(17) 0.0116(14) 0.0021(11) -0.0016(12) -0.0001(10)
Cl8 0.0239(15) 0.0207(16) 0.0130(15) 0.0001(10) 0.0019(12) -0.0031(11)
O2 0.011(4) 0.017(4) 0.021(4) -0.006(3) 0.001(3) 0.004(3)
O7 0.013(4) 0.025(5) 0.025(5) -0.003(4) 0.000(4) -0.001(3)
O5 0.014(4) 0.018(4) 0.016(4) 0.002(3) -0.001(3) 0.003(3)
O8 0.015(4) 0.024(5) 0.032(5) -0.002(4) -0.004(4) 0.007(3)
O6 0.015(4) 0.025(4) 0.015(4) -0.008(3) -0.006(3) 0.005(3)
O3 0.016(4) 0.022(4) 0.007(4) -0.003(3) -0.004(3) 0.006(3)
O1 0.015(4) 0.019(4) 0.016(4) -0.005(3) 0.004(3) 0.000(3)
O4 0.020(4) 0.010(4) 0.023(4) -0.006(3) 0.007(4) 0.000(3)

loop_
_atom_type_symbol
_atom_type_description
_atom_type_scat_dispersion_real
_atom_type_scat_dispersion_imag
_atom_type_scat_source
Cl Cl 0.1484 0.1585 'International Tables Vol C Tables 4.2.6.8 and 6.1.1.4'
H H 0.0000 0.0000 'International Tables Vol C Tables 4.2.6.8 and 6.1.1.4'
O O 0.0106 0.0060 'International Tables Vol C Tables 4.2.6.8 and 6.1.1.4'
P P 0.1023 0.0942 'International Tables Vol C Tables 4.2.6.8 and 6.1.1.4'
Pb Pb -3.3944 10.1111 'International Tables Vol C Tables 4.2.6.8 and 6.1.1.4'

loop_
_geom_angle_atom_site_label_1
_geom_angle_atom_site_label_2
_geom_angle_atom_site_label_3
_geom_angle
_geom_angle_site_symmetry_1
_geom_angle_site_symmetry_3
_geom_angle_publ_flag
Cl4 Pb2 P1 100.05(7) 3_566 2 ?
Cl3 Pb2 Cl4 145.41(7) . 3_566 ?
Cl3 Pb2 P1 97.98(7) . 2 ?
O2 Pb2 Cl4 71.45(14) 2 3_566 ?
O2 Pb2 Cl3 125.34(15) 2 . ?
O2 Pb2 P1 29.14(14) 2 2 ?
O2 Pb2 O7 142.85(19) 2 . ?
O2 Pb2 O8 120.7(2) 2 . ?
O7 Pb2 Cl4 78.67(14) . 3_566 ?
O7 Pb2 Cl3 71.79(14) . . ?
O7 Pb2 P1 152.41(14) . 2 ?
O7 Pb2 O8 96.0(2) . . ?
O8 Pb2 Cl4 134.65(14) . 3_566 ?
O8 Pb2 Cl3 67.44(14) . . ?
O8 Pb2 P1 103.64(17) . 2 ?
O3 Pb2 Cl4 127.39(16) 2 3_566 ?
O3 Pb2 Cl3 70.83(16) 2 . ?
O3 Pb2 P1 28.27(15) 2 2 ?
O3 Pb2 O2 57.4(2) 2 2 ?
O3 Pb2 O7 138.5(2) 2 . ?
O3 Pb2 O8 85.8(2) 2 . ?
O1 Pb2 Cl4 78.76(16) . 3_566 ?
O1 Pb2 Cl3 76.49(17) . . ?
O1 Pb2 P1 77.93(17) . 2 ?
O1 Pb2 O2 78.1(2) . 2 ?
O1 Pb2 O7 74.8(2) . . ?
O1 Pb2 O8 143.8(2) . . ?
O1 Pb2 O3 79.6(2) . 2 ?
Cl7 Pb5 P2 102.78(7) . 2_546 ?
Cl7 Pb5 O7 134.63(13) . . ?
O7 Pb5 P2 104.58(15) . 2_546 ?
O5 Pb5 P2 29.27(15) 2_546 2_546 ?
O5 Pb5 Cl7 73.96(15) 2_546 . ?
O5 Pb5 O7 122.9(2) 2_546 . ?
O5 Pb5 O8 144.6(2) 2_546 . ?
O8 Pb5 P2 148.88(15) . 2_546 ?
O8 Pb5 Cl7 81.87(14) . . ?
O8 Pb5 O7 92.4(2) . . ?
O6 Pb5 P2 28.71(16) 2_546 2_546 ?
O6 Pb5 Cl7 130.07(16) 2_546 . ?
O6 Pb5 O7 86.5(2) 2_546 . ?
O6 Pb5 O5 57.9(2) 2_546 2_546 ?
O6 Pb5 O8 131.2(2) 2_546 . ?
O4 Pb5 P2 77.82(17) . 2_546 ?
O4 Pb5 Cl7 80.30(16) . . ?
O4 Pb5 O7 140.7(2) . . ?
O4 Pb5 O5 78.0(2) . 2_546 ?
O4 Pb5 O8 72.6(2) . . ?
O4 Pb5 O6 77.8(2) . 2_546 ?
Cl4 Pb3 Cl7 71.83(7) 3_566 4_565 ?
Cl4 Pb3 Cl1 74.01(7) 3_566 2 ?
Cl4 Pb3 Cl2 140.19(6) 3_566 4_565 ?
Cl7 Pb3 Cl2 139.33(7) 4_565 4_565 ?
Cl1 Pb3 Cl7 83.82(7) 2 4_565 ?
Cl1 Pb3 Cl2 84.44(7) 2 4_565 ?
O2 Pb3 Cl4 73.45(16) 2 3_566 ?
O2 Pb3 Cl7 144.64(16) 2 4_565 ?
O2 Pb3 Cl1 80.42(16) 2 2 ?
O2 Pb3 Cl2 70.18(16) 2 4_565 ?
O3 Pb3 Cl4 75.80(16) . 3_566 ?
O3 Pb3 Cl7 93.96(16) . 4_565 ?
O3 Pb3 Cl1 148.86(16) . 2 ?
O3 Pb3 Cl2 115.12(16) . 4_565 ?
O3 Pb3 O2 83.9(2) . 2 ?
Cl7 Pb1 Cl3 78.82(7) 3_666 . ?
Cl7 Pb1 Cl2 78.25(7) 3_666 . ?
Cl7 Pb1 Cl2 151.28(7) 3_666 3_656 ?
Cl7 Pb1 Cl8 72.05(7) 3_666 3_666 ?
Cl3 Pb1 Cl8 127.10(7) . 3_666 ?
Cl1 Pb1 Cl7 95.26(7) . 3_666 ?
Cl1 Pb1 Cl3 152.89(7) . . ?
Cl1 Pb1 Cl2 77.98(7) . . ?
Cl1 Pb1 Cl2 86.97(7) . 3_656 ?
Cl1 Pb1 Cl8 74.18(7) . 3_666 ?
Cl2 Pb1 Cl3 86.22(7) 3_656 . ?
Cl2 Pb1 Cl3 74.92(7) . . ?
Cl2 Pb1 Cl2 74.23(8) . 3_656 ?
Cl2 Pb1 Cl8 135.35(7) 3_656 3_666 ?
Cl2 Pb1 Cl8 136.65(7) . 3_666 ?
O1 Pb1 Cl7 123.16(15) . 3_666 ?
O1 Pb1 Cl3 72.92(15) . . ?
O1 Pb1 Cl1 129.79(14) . . ?
O1 Pb1 Cl2 74.12(15) . 3_656 ?
O1 Pb1 Cl2 135.77(16) . . ?
O1 Pb1 Cl8 87.38(16) . 3_666 ?
Cl4 Pb4 Cl5 148.61(7) . . ?
Cl4 Pb4 Cl8 89.25(7) . 2_546 ?
Cl5 Pb4 Cl8 80.49(7) . 2_546 ?
Cl6 Pb4 Cl4 84.57(7) . . ?
Cl6 Pb4 Cl5 88.96(7) . . ?
Cl6 Pb4 Cl8 148.63(8) . 2_546 ?
O5 Pb4 Cl4 75.70(14) . . ?
O5 Pb4 Cl5 129.78(14) . . ?
O5 Pb4 Cl6 68.54(14) . . ?
O5 Pb4 Cl8 139.12(14) . 2_546 ?
O4 Pb4 Cl4 130.38(15) . . ?
O4 Pb4 Cl5 77.42(15) . . ?
O4 Pb4 Cl6 77.62(16) . . ?
O4 Pb4 Cl8 127.56(15) . 2_546 ?
O4 Pb4 O5 54.69(19) . . ?
Cl4 Pb6 Cl7 71.77(7) 2_546 . ?
Cl4 Pb6 Cl5 144.20(7) 2_546 2_556 ?
Cl7 Pb6 Cl5 135.18(7) . 2_556 ?
Cl8 Pb6 Cl4 88.86(7) . 2_546 ?
Cl8 Pb6 Cl7 72.79(7) . . ?
Cl8 Pb6 Cl5 81.00(7) . 2_556 ?
O5 Pb6 Cl4 77.69(15) 2_546 2_546 ?
O5 Pb6 Cl7 70.20(15) 2_546 . ?
O5 Pb6 Cl5 128.54(15) 2_546 2_556 ?
O5 Pb6 Cl8 142.92(15) 2_546 . ?
O6 Pb6 Cl4 146.06(16) . 2_546 ?
O6 Pb6 Cl7 76.40(15) . . ?
O6 Pb6 Cl5 69.16(16) . 2_556 ?
O6 Pb6 Cl8 92.82(16) . . ?
O6 Pb6 O5 80.8(2) . 2_546 ?
Pb5 P2 H2 125(4) 2_556 . ?
O5 P2 Pb5 54.1(3) . 2_556 ?
O5 P2 H2 109(4) . . ?
O6 P2 Pb5 53.7(2) . 2_556 ?
O6 P2 O5 107.5(4) . . ?
O6 P2 H2 106(5) . . ?
O4 P2 Pb5 124.2(3) . 2_556 ?
O4 P2 O5 109.7(4) . . ?
O4 P2 O6 113.3(4) . . ?
O4 P2 H2 111(4) . . ?
Pb2 Cl4 Pb6 155.13(10) 3_566 2_556 ?
Pb3 Cl4 Pb2 94.57(7) 3_566 3_566 ?
Pb3 Cl4 Pb6 109.07(8) 3_566 2_556 ?
Pb4 Cl4 Pb2 92.47(6) . 3_566 ?
Pb4 Cl4 Pb3 108.51(8) . 3_566 ?
Pb4 Cl4 Pb6 87.36(7) . 2_556 ?
Pb5 Cl7 Pb3 94.61(7) . 4_666 ?
Pb5 Cl7 Pb1 149.76(10) . 3_666 ?
Pb5 Cl7 Pb6 96.60(7) . . ?
Pb1 Cl7 Pb3 95.17(7) 3_666 4_666 ?
Pb1 Cl7 Pb6 107.59(8) 3_666 . ?
Pb6 Cl7 Pb3 107.33(8) . 4_666 ?
Pb2 Cl3 Pb1 90.18(7) . . ?
Pb2 P1 H1 122(5) 2_545 . ?
O2 P1 Pb2 57.2(3) . 2_545 ?
O2 P1 H1 106(5) . . ?
O3 P1 Pb2 51.0(2) . 2_545 ?
O3 P1 O2 108.2(4) . . ?
O3 P1 H1 108(6) . . ?
O1 P1 Pb2 126.3(3) . 2_545 ?
O1 P1 O2 109.4(4) . . ?
O1 P1 O3 112.8(4) . . ?
O1 P1 H1 112(5) . . ?
Pb1 Cl1 Pb3 84.39(7) . 2_545 ?
Pb4 Cl5 Pb6 90.88(7) . 2_546 ?
Pb1 Cl2 Pb3 82.47(7) 3_656 4_666 ?
Pb1 Cl2 Pb3 113.82(8) . 4_666 ?
Pb1 Cl2 Pb1 105.77(8) . 3_656 ?
Pb1 Cl8 Pb4 105.95(8) 3_666 2_556 ?
Pb6 Cl8 Pb1 106.86(8) . 3_666 ?
Pb6 Cl8 Pb4 90.85(7) . 2_556 ?
Pb3 O2 Pb2 115.9(2) 2_545 2_545 ?
P1 O2 Pb2 93.6(3) . 2_545 ?
P1 O2 Pb3 138.3(4) . 2_545 ?
Pb2 O7 Pb5 85.84(17) . . ?
Pb2 O7 H7A 101.7 . . ?
Pb2 O7 H7B 113.8 . . ?
Pb5 O7 H7A 121.1 . . ?
Pb5 O7 H7B 125.7 . . ?
H7A O7 H7B 104.4 . . ?
Pb5 O5 Pb4 122.8(2) 2_556 . ?
Pb5 O5 Pb6 114.9(2) 2_556 2_556 ?
Pb6 O5 Pb4 94.9(2) 2_556 . ?
P2 O5 Pb5 96.7(3) . 2_556 ?
P2 O5 Pb4 89.8(3) . . ?
P2 O5 Pb6 138.1(4) . 2_556 ?
Pb2 O8 H8A 115.2 . . ?
Pb2 O8 H8B 130.4 . . ?
Pb5 O8 Pb2 85.60(17) . . ?
Pb5 O8 H8A 114.8 . . ?
Pb5 O8 H8B 104.2 . . ?
H8A O8 H8B 104.5 . . ?
Pb6 O6 Pb5 121.1(3) . 2_556 ?
P2 O6 Pb5 97.6(3) . 2_556 ?
P2 O6 Pb6 137.8(4) . . ?
Pb3 O3 Pb2 120.5(3) . 2_545 ?
P1 O3 Pb2 100.7(3) . 2_545 ?
P1 O3 Pb3 136.8(4) . . ?
Pb2 O1 Pb1 117.9(3) . . ?
P1 O1 Pb2 136.5(4) . . ?
P1 O1 Pb1 105.4(3) . . ?
Pb5 O4 Pb4 116.1(3) . . ?
P2 O4 Pb5 138.3(4) . . ?
P2 O4 Pb4 105.5(3) . . ?

loop_
_geom_bond_atom_site_label_1
_geom_bond_atom_site_label_2
_geom_bond_distance
_geom_bond_site_symmetry_2
_geom_bond_publ_flag
Pb2 Cl4 2.995(2) 3_566 ?
Pb2 Cl3 2.972(3) . ?
Pb2 P1 3.171(3) 2 ?
Pb2 O2 2.671(7) 2 ?
Pb2 O7 2.771(7) . ?
Pb2 O8 2.877(7) . ?
Pb2 O3 2.509(6) 2 ?
Pb2 O1 2.380(6) . ?
Pb5 P2 3.141(2) 2_546 ?
Pb5 Cl7 2.922(2) . ?
Pb5 O7 2.951(7) . ?
Pb5 O5 2.560(7) 2_546 ?
Pb5 O8 2.862(8) . ?
Pb5 O6 2.553(6) 2_546 ?
Pb5 O4 2.400(6) . ?
Pb3 Cl4 2.994(3) 3_566 ?
Pb3 Cl7 3.034(2) 4_565 ?
Pb3 Cl1 3.029(3) 2 ?
Pb3 Cl2 3.081(3) 4_565 ?
Pb3 O2 2.520(7) 2 ?
Pb3 O3 2.434(6) . ?
Pb1 Cl7 2.978(2) 3_666 ?
Pb1 Cl3 3.022(2) . ?
Pb1 Cl1 2.952(2) . ?
Pb1 Cl2 2.980(3) . ?
Pb1 Cl2 3.014(3) 3_656 ?
Pb1 Cl8 3.070(3) 3_666 ?
Pb1 O1 2.575(6) . ?
Pb4 Cl4 2.966(2) . ?
Pb4 Cl5 2.980(2) . ?
Pb4 Cl6 2.930(3) . ?
Pb4 Cl8 3.078(3) 2_546 ?
Pb4 O5 2.885(7) . ?
Pb4 O4 2.519(7) . ?
Pb6 Cl4 3.004(2) 2_546 ?
Pb6 Cl7 3.030(3) . ?
Pb6 Cl5 3.061(2) 2_556 ?
Pb6 Cl8 2.965(3) . ?
Pb6 O5 2.710(7) 2_546 ?
Pb6 O6 2.499(7) . ?
P2 O5 1.546(7) . ?
P2 O6 1.522(7) . ?
P2 O4 1.515(6) . ?
P2 H2 1.30(2) . ?
P1 O2 1.547(7) . ?
P1 O3 1.529(7) . ?
P1 O1 1.525(6) . ?
P1 H1 1.30(2) . ?
O7 H7A 0.8509 . ?
O7 H7B 0.8491 . ?
O8 H8A 0.8504 . ?
O8 H8B 0.8500 . ?

loop_
_geom_torsion_atom_site_label_1
_geom_torsion_atom_site_label_2
_geom_torsion_atom_site_label_3
_geom_torsion_atom_site_label_4
_geom_torsion
_geom_torsion_site_symmetry_1
_geom_torsion_site_symmetry_2
_geom_torsion_site_symmetry_3
_geom_torsion_site_symmetry_4
_geom_torsion_publ_flag
Pb2 P1 O2 Pb3 -136.9(6) 2_545 . . 2_545 ?
Pb2 P1 O3 Pb3 -163.2(7) 2_545 . . . ?
Pb2 P1 O1 Pb2 119.5(4) 2_545 . . . ?
Pb2 P1 O1 Pb1 -66.3(4) 2_545 . . . ?
Pb5 P2 O5 Pb4 -123.0(3) 2_556 . . . ?
Pb5 P2 O5 Pb6 139.9(6) 2_556 . . 2_556 ?
Pb5 P2 O6 Pb6 157.2(7) 2_556 . . . ?
Pb5 P2 O4 Pb5 -119.1(5) 2_556 . . . ?
Pb5 P2 O4 Pb4 64.6(4) 2_556 . . . ?
O2 P1 O3 Pb2 -2.1(4) . . . 2_545 ?
O2 P1 O3 Pb3 -165.4(5) . . . . ?
O2 P1 O1 Pb2 -177.5(5) . . . . ?
O2 P1 O1 Pb1 -3.3(5) . . . . ?
O5 P2 O6 Pb5 5.1(4) . . . 2_556 ?
O5 P2 O6 Pb6 162.3(5) . . . . ?
O5 P2 O4 Pb5 -178.4(5) . . . . ?
O5 P2 O4 Pb4 5.3(5) . . . . ?
O6 P2 O5 Pb5 -5.1(4) . . . 2_556 ?
O6 P2 O5 Pb4 -128.1(3) . . . . ?
O6 P2 O5 Pb6 134.9(5) . . . 2_556 ?
O6 P2 O4 Pb5 -58.2(7) . . . . ?
O6 P2 O4 Pb4 125.5(3) . . . . ?
O3 P1 O2 Pb2 2.0(4) . . . 2_545 ?
O3 P1 O2 Pb3 -134.9(5) . . . 2_545 ?
O3 P1 O1 Pb2 62.0(7) . . . . ?
O3 P1 O1 Pb1 -123.8(3) . . . . ?
O1 P1 O2 Pb2 -121.3(3) . . . 2_545 ?
O1 P1 O2 Pb3 101.8(6) . . . 2_545 ?
O1 P1 O3 Pb2 119.1(3) . . . 2_545 ?
O1 P1 O3 Pb3 -44.2(7) . . . . ?
O4 P2 O5 Pb5 118.5(3) . . . 2_556 ?
O4 P2 O5 Pb4 -4.5(4) . . . . ?
O4 P2 O5 Pb6 -101.5(6) . . . 2_556 ?
O4 P2 O6 Pb5 -116.3(3) . . . 2_556 ?
O4 P2 O6 Pb6 40.9(7) . . . . ?
